data_4515988
loop_
_publ_author_name
'Wellala, Nadeesha P. N.'
'Luebking, John D.'
'Krause, Jeanette A.'
'Guan, Hairong'

_publ_section_title
;
 Roles of Hydrogen Bonding in Proton Transfer to
 \k<sup>P</sup>,\k<sup>N</sup>,\k<sup>P</sup>-N(CH<sub>2</sub>CH<sub>2</sub>P
 <i> <sup>i</sup> </i> Pr<sub>2</sub>)<sub>2</sub>-Ligated Nickel Pincer
 Complexes.
;
_journal_issue 5
_journal_name_full 'ACS omega'
_journal_page_first 4986
_journal_page_last 5001
_journal_paper_doi 10.1021/acsomega.8b00777
_journal_volume 3
_journal_year 2018
_chemical_formula_moiety 'C17 H40 N P2 Ni, C24 H20 B'
_chemical_formula_sum 'C41 H60 B N Ni P2'
_chemical_formula_weight 698.36
_space_group_crystal_system monoclinic
_space_group_IT_number 14
_space_group_name_Hall '-P 2yn'
_space_group_name_H-M_alt 'P 1 21/n 1'
_atom_sites_solution_hydrogens mixed
_atom_sites_solution_primary direct
_atom_sites_solution_secondary difmap
_audit_creation_method SHELXL-2014/7
_cell_angle_alpha 90
_cell_angle_beta 112.6859(13)
_cell_angle_gamma 90
_cell_formula_units_Z 4
_cell_length_a 17.6124(13)
_cell_length_b 12.9737(10)
_cell_length_c 18.4955(13)
_cell_measurement_reflns_used 9750
_cell_measurement_temperature 150(2)
_cell_measurement_theta_max 40.26
_cell_measurement_theta_min 2.87
_cell_volume 3899.2(5)
_computing_cell_refinement 'Bruker SAINT v8.37A'
_computing_data_collection 'Bruker APEX3 v2016.1.0'
_computing_data_reduction 'Bruker SAINT v8.37A'
_computing_molecular_graphics 'Bruker SHELXTL v6.14'
_computing_publication_material 'Bruker SHELXTL v6.14 & SHELXL-2014/7 (Sheldrick, 2014)'
_computing_structure_refinement 'Bruker SHELXTL v6.14 & SHELXL-2014/7 (Sheldrick, 2014)'
_computing_structure_solution 'Bruker SHELXTL v6.14'
_diffrn_ambient_temperature 150(2)
_diffrn_measured_fraction_theta_full 0.998
_diffrn_measured_fraction_theta_max 0.986
_diffrn_measurement_device_type 'Bruker PHOTON100 CMOS'
_diffrn_measurement_method 'combination of \w and \f-scans'
_diffrn_radiation_monochromator 'Si-<111> channel cut crystal'
_diffrn_radiation_source synchrotron
_diffrn_radiation_type synchrotron
_diffrn_radiation_wavelength 1.0333
_diffrn_reflns_av_R_equivalents 0.0347
_diffrn_reflns_av_unetI/netI 0.0213
_diffrn_reflns_Laue_measured_fraction_full 0.998
_diffrn_reflns_Laue_measured_fraction_max 0.986
_diffrn_reflns_limit_h_max 21
_diffrn_reflns_limit_h_min -21
_diffrn_reflns_limit_k_max 16
_diffrn_reflns_limit_k_min -16
_diffrn_reflns_limit_l_max 23
_diffrn_reflns_limit_l_min -22
_diffrn_reflns_number 46656
_diffrn_reflns_point_group_measured_fraction_full 0.998
_diffrn_reflns_point_group_measured_fraction_max 0.986
_diffrn_reflns_theta_full 38.315
_diffrn_reflns_theta_max 40.360
_diffrn_reflns_theta_min 2.867
_exptl_absorpt_coefficient_mu 1.663
_exptl_absorpt_correction_T_max 0.863
_exptl_absorpt_correction_T_min 0.814
_exptl_absorpt_correction_type multi-scan
_exptl_absorpt_process_details 'SADABS v2014.5 (Sheldrick)'
_exptl_crystal_colour yellow
_exptl_crystal_density_diffrn 1.190
_exptl_crystal_description tablet
_exptl_crystal_F_000 1504
_exptl_crystal_size_max 0.080
_exptl_crystal_size_mid 0.080
_exptl_crystal_size_min 0.040
_refine_diff_density_max 0.266
_refine_diff_density_min -0.303
_refine_diff_density_rms 0.044
_refine_ls_extinction_method none
_refine_ls_goodness_of_fit_ref 1.060
_refine_ls_hydrogen_treatment mixed
_refine_ls_matrix_type full
_refine_ls_number_parameters 427
_refine_ls_number_reflns 7922
_refine_ls_number_restraints 0
_refine_ls_restrained_S_all 1.060
_refine_ls_R_factor_all 0.0325
_refine_ls_R_factor_gt 0.0288
_refine_ls_shift/su_max 0.001
_refine_ls_shift/su_mean 0.000
_refine_ls_structure_factor_coef Fsqd
_refine_ls_weighting_details 'w=1/[\s^2^(Fo^2^)+(0.0281P)^2^+1.7962P] where P=(Fo^2^+2Fc^2^)/3'
_refine_ls_weighting_scheme calc
_refine_ls_wR_factor_gt 0.0680
_refine_ls_wR_factor_ref 0.0699
_reflns_Friedel_coverage 0.000
_reflns_number_gt 7325
_reflns_number_total 7922
_reflns_threshold_expression 'I > 2\s(I)'
_cod_data_source_file ao8b00777_si_002.cif
_cod_data_source_block '[3H]BPh4'
_cod_original_sg_symbol_H-M 'P 21/n'
_cod_database_code 4515988
_shelx_shelxl_version_number 2014/7
_shelx_space_group_comment
;
The symmetry employed for this shelxl refinement is uniquely defined
by the following loop, which should always be used as a source of
symmetry information in preference to the above space-group names.
They are only intended as comments.
;
_shelx_estimated_absorpt_t_min 0.878
_shelx_estimated_absorpt_t_max 0.936

loop_
_space_group_symop_operation_xyz
'x, y, z'
'-x+1/2, y+1/2, -z+1/2'
'-x, -y, -z'
'x-1/2, -y-1/2, z-1/2'

loop_
_atom_site_label
_atom_site_type_symbol
_atom_site_fract_x
_atom_site_fract_y
_atom_site_fract_z
_atom_site_U_iso_or_equiv
_atom_site_adp_type
_atom_site_occupancy
_atom_site_site_symmetry_order
_atom_site_calc_flag
_atom_site_refinement_flags_posn
_atom_site_refinement_flags_adp
Ni Ni 0.42309(2) 0.27442(2) 0.22226(2) 0.01865(6) Uani 1 1 d . .
P1 P 0.50523(2) 0.14551(3) 0.22951(2) 0.01956(8) Uani 1 1 d . .
P2 P 0.35045(2) 0.41497(3) 0.21359(2) 0.01910(8) Uani 1 1 d . .
N1 N 0.52013(7) 0.36755(9) 0.24203(8) 0.0233(3) Uani 1 1 d . .
H1 H 0.5445(10) 0.3785(13) 0.2977(10) 0.028 Uiso 1 1 d . U
C1 C 0.60459(9) 0.21124(11) 0.25352(10) 0.0262(3) Uani 1 1 d . .
H1A H 0.6358 0.2117 0.3110 0.031 Uiso 1 1 calc R U
H1B H 0.6378 0.1749 0.2288 0.031 Uiso 1 1 calc R U
C2 C 0.58721(9) 0.32091(12) 0.22285(10) 0.0286(3) Uani 1 1 d . .
H2A H 0.6378 0.3629 0.2464 0.034 Uiso 1 1 calc R U
H2B H 0.5712 0.3208 0.1653 0.034 Uiso 1 1 calc R U
C3 C 0.49726(9) 0.47123(12) 0.20581(10) 0.0282(3) Uani 1 1 d . .
H3A H 0.4807 0.4656 0.1484 0.034 Uiso 1 1 calc R U
H3B H 0.5455 0.5176 0.2263 0.034 Uiso 1 1 calc R U
C4 C 0.42698(9) 0.51647(11) 0.22363(9) 0.0248(3) Uani 1 1 d . .
H4A H 0.4010 0.5736 0.1869 0.030 Uiso 1 1 calc R U
H4B H 0.4481 0.5444 0.2776 0.030 Uiso 1 1 calc R U
C5 C 0.48113(10) 0.07444(13) 0.13682(9) 0.0289(3) Uani 1 1 d . .
H5A H 0.4249 0.0446 0.1225 0.035 Uiso 1 1 calc R U
C6 C 0.53894(12) -0.01572(15) 0.14066(11) 0.0428(4) Uani 1 1 d . .
H6A H 0.5379 -0.0654 0.1802 0.064 Uiso 1 1 calc R U
H6B H 0.5951 0.0103 0.1549 0.064 Uiso 1 1 calc R U
H6C H 0.5207 -0.0496 0.0894 0.064 Uiso 1 1 calc R U
C7 C 0.47622(12) 0.14965(16) 0.07112(10) 0.0427(4) Uani 1 1 d . .
H7A H 0.4434 0.2099 0.0730 0.064 Uiso 1 1 calc R U
H7B H 0.4503 0.1153 0.0203 0.064 Uiso 1 1 calc R U
H7C H 0.5318 0.1718 0.0782 0.064 Uiso 1 1 calc R U
C8 C 0.52075(9) 0.04747(11) 0.30687(9) 0.0250(3) Uani 1 1 d . .
H8A H 0.4811 -0.0100 0.2831 0.030 Uiso 1 1 calc R U
C9 C 0.60776(10) 0.00089(13) 0.34052(10) 0.0343(4) Uani 1 1 d . .
H9A H 0.6224 -0.0237 0.2975 0.051 Uiso 1 1 calc R U
H9B H 0.6091 -0.0569 0.3751 0.051 Uiso 1 1 calc R U
H9C H 0.6472 0.0536 0.3704 0.051 Uiso 1 1 calc R U
C10 C 0.50010(11) 0.09377(14) 0.37318(10) 0.0357(4) Uani 1 1 d . .
H10A H 0.4431 0.1185 0.3521 0.054 Uiso 1 1 calc R U
H10B H 0.5373 0.1515 0.3968 0.054 Uiso 1 1 calc R U
H10C H 0.5067 0.0410 0.4131 0.054 Uiso 1 1 calc R U
C11 C 0.30899(9) 0.44832(13) 0.28845(9) 0.0272(3) Uani 1 1 d . .
H11A H 0.2959 0.5236 0.2838 0.033 Uiso 1 1 calc R U
C12 C 0.37391(12) 0.42848(18) 0.37057(10) 0.0474(5) Uani 1 1 d . .
H12A H 0.4229 0.4701 0.3785 0.071 Uiso 1 1 calc R U
H12B H 0.3888 0.3553 0.3760 0.071 Uiso 1 1 calc R U
H12C H 0.3516 0.4473 0.4098 0.071 Uiso 1 1 calc R U
C13 C 0.22968(11) 0.38938(15) 0.27662(11) 0.0411(4) Uani 1 1 d . .
H13A H 0.1881 0.4047 0.2245 0.062 Uiso 1 1 calc R U
H13B H 0.2092 0.4106 0.3166 0.062 Uiso 1 1 calc R U
H13C H 0.2410 0.3152 0.2812 0.062 Uiso 1 1 calc R U
C14 C 0.26576(9) 0.43711(12) 0.11777(9) 0.0269(3) Uani 1 1 d . .
H14A H 0.2234 0.3827 0.1111 0.032 Uiso 1 1 calc R U
C15 C 0.22284(12) 0.54183(15) 0.10973(11) 0.0452(5) Uani 1 1 d . .
H15A H 0.2026 0.5498 0.1519 0.068 Uiso 1 1 calc R U
H15B H 0.1764 0.5455 0.0590 0.068 Uiso 1 1 calc R U
H15C H 0.2620 0.5971 0.1132 0.068 Uiso 1 1 calc R U
C16 C 0.29777(11) 0.42221(14) 0.05227(9) 0.0356(4) Uani 1 1 d . .
H16A H 0.3264 0.3559 0.0593 0.053 Uiso 1 1 calc R U
H16B H 0.3360 0.4781 0.0543 0.053 Uiso 1 1 calc R U
H16C H 0.2514 0.4231 0.0014 0.053 Uiso 1 1 calc R U
C17 C 0.32871(10) 0.18159(13) 0.19864(11) 0.0320(4) Uani 1 1 d . .
H17A H 0.3014 0.1954 0.2348 0.048 Uiso 1 1 calc R U
H17B H 0.3478 0.1099 0.2046 0.048 Uiso 1 1 calc R U
H17C H 0.2898 0.1930 0.1447 0.048 Uiso 1 1 calc R U
B1 B 0.69786(10) 0.64961(13) 0.39048(9) 0.0209(3) Uani 1 1 d . .
C24 C 0.69599(8) 0.64869(11) 0.30057(8) 0.0206(3) Uani 1 1 d . .
C25 C 0.71137(8) 0.56083(12) 0.26383(9) 0.0226(3) Uani 1 1 d . .
H25A H 0.7283 0.4993 0.2936 0.027 Uiso 1 1 calc R U
C26 C 0.70289(9) 0.55990(13) 0.18562(9) 0.0288(3) Uani 1 1 d . .
H26A H 0.7129 0.4982 0.1631 0.035 Uiso 1 1 calc R U
C27 C 0.68007(10) 0.64839(14) 0.14085(9) 0.0328(4) Uani 1 1 d . .
H27A H 0.6733 0.6477 0.0873 0.039 Uiso 1 1 calc R U
C28 C 0.66717(10) 0.73840(14) 0.17515(9) 0.0328(4) Uani 1 1 d . .
H28A H 0.6531 0.8003 0.1455 0.039 Uiso 1 1 calc R U
C29 C 0.67493(9) 0.73778(12) 0.25307(9) 0.0262(3) Uani 1 1 d . .
H29A H 0.6656 0.8002 0.2752 0.031 Uiso 1 1 calc R U
C30 C 0.61830(9) 0.71480(10) 0.39287(8) 0.0202(3) Uani 1 1 d . .
C31 C 0.54319(9) 0.72388(11) 0.32803(9) 0.0248(3) Uani 1 1 d . .
H31A H 0.5403 0.7000 0.2785 0.030 Uiso 1 1 calc R U
C32 C 0.47268(10) 0.76640(13) 0.33328(10) 0.0316(4) Uani 1 1 d . .
H32A H 0.4232 0.7708 0.2879 0.038 Uiso 1 1 calc R U
C33 C 0.47480(10) 0.80233(13) 0.40479(11) 0.0348(4) Uani 1 1 d . .
H33A H 0.4269 0.8306 0.4090 0.042 Uiso 1 1 calc R U
C34 C 0.54804(11) 0.79614(13) 0.46981(10) 0.0340(4) Uani 1 1 d . .
H34A H 0.5506 0.8211 0.5190 0.041 Uiso 1 1 calc R U
C35 C 0.61805(10) 0.75353(12) 0.46363(9) 0.0259(3) Uani 1 1 d . .
H35A H 0.6675 0.7506 0.5091 0.031 Uiso 1 1 calc R U
C36 C 0.68935(9) 0.53069(11) 0.41934(8) 0.0231(3) Uani 1 1 d . .
C37 C 0.61788(9) 0.49337(12) 0.42707(9) 0.0257(3) Uani 1 1 d . .
H37A H 0.5720 0.5383 0.4150 0.031 Uiso 1 1 calc R U
C38 C 0.61132(10) 0.39283(13) 0.45185(10) 0.0322(4) Uani 1 1 d . .
H38A H 0.5619 0.3710 0.4564 0.039 Uiso 1 1 calc R U
C39 C 0.67695(11) 0.32526(13) 0.46965(10) 0.0350(4) Uani 1 1 d . .
H39A H 0.6729 0.2570 0.4864 0.042 Uiso 1 1 calc R U
C40 C 0.74872(11) 0.35877(13) 0.46267(10) 0.0365(4) Uani 1 1 d . .
H40A H 0.7940 0.3131 0.4742 0.044 Uiso 1 1 calc R U
C41 C 0.75441(10) 0.45936(12) 0.43872(10) 0.0314(4) Uani 1 1 d . .
H41A H 0.8045 0.4807 0.4353 0.038 Uiso 1 1 calc R U
C42 C 0.78360(9) 0.70367(12) 0.45201(9) 0.0235(3) Uani 1 1 d . .
C43 C 0.82121(10) 0.67452(14) 0.53109(9) 0.0336(4) Uani 1 1 d . .
H43A H 0.7979 0.6193 0.5493 0.040 Uiso 1 1 calc R U
C44 C 0.89129(11) 0.72299(15) 0.58416(11) 0.0412(4) Uani 1 1 d . .
H44A H 0.9144 0.7007 0.6371 0.049 Uiso 1 1 calc R U
C45 C 0.92726(10) 0.80362(15) 0.55971(11) 0.0410(4) Uani 1 1 d . .
H45A H 0.9755 0.8362 0.5953 0.049 Uiso 1 1 calc R U
C46 C 0.89167(11) 0.83576(14) 0.48252(11) 0.0380(4) Uani 1 1 d . .
H46A H 0.9150 0.8917 0.4651 0.046 Uiso 1 1 calc R U
C47 C 0.82164(10) 0.78646(12) 0.43010(10) 0.0293(3) Uani 1 1 d . .
H47A H 0.7987 0.8098 0.3774 0.035 Uiso 1 1 calc R U

loop_
_atom_site_aniso_label
_atom_site_aniso_U_11
_atom_site_aniso_U_22
_atom_site_aniso_U_33
_atom_site_aniso_U_23
_atom_site_aniso_U_13
_atom_site_aniso_U_12
Ni 0.01657(10) 0.01716(10) 0.02349(10) -0.00073(7) 0.00911(8) -0.00149(7)
P1 0.01929(18) 0.01772(18) 0.02328(18) -0.00242(14) 0.01000(15) -0.00110(14)
P2 0.01694(18) 0.01969(18) 0.02087(17) -0.00037(13) 0.00752(14) 0.00005(13)
N1 0.0204(6) 0.0201(6) 0.0306(7) -0.0006(5) 0.0112(5) -0.0004(5)
C1 0.0190(7) 0.0237(8) 0.0366(8) -0.0027(6) 0.0114(7) -0.0008(6)
C2 0.0222(8) 0.0236(8) 0.0447(9) -0.0021(7) 0.0181(7) -0.0028(6)
C3 0.0251(8) 0.0210(8) 0.0414(9) 0.0016(7) 0.0162(7) -0.0022(6)
C4 0.0232(8) 0.0180(7) 0.0330(8) 0.0002(6) 0.0106(7) -0.0006(6)
C5 0.0260(8) 0.0346(9) 0.0276(8) -0.0104(7) 0.0119(7) -0.0039(7)
C6 0.0443(11) 0.0424(11) 0.0448(10) -0.0190(9) 0.0207(9) 0.0016(8)
C7 0.0485(11) 0.0558(12) 0.0265(8) -0.0034(8) 0.0173(8) -0.0008(9)
C8 0.0293(8) 0.0204(7) 0.0282(8) 0.0002(6) 0.0144(7) 0.0008(6)
C9 0.0369(9) 0.0291(9) 0.0381(9) 0.0075(7) 0.0159(8) 0.0078(7)
C10 0.0437(10) 0.0380(10) 0.0312(8) 0.0033(7) 0.0209(8) 0.0056(8)
C11 0.0261(8) 0.0320(8) 0.0258(8) -0.0029(6) 0.0125(6) 0.0013(7)
C12 0.0456(11) 0.0723(14) 0.0249(9) -0.0012(9) 0.0142(8) 0.0011(10)
C13 0.0387(10) 0.0482(11) 0.0488(11) -0.0063(9) 0.0306(9) -0.0067(8)
C14 0.0220(7) 0.0309(8) 0.0238(7) 0.0007(6) 0.0043(6) 0.0009(6)
C15 0.0384(10) 0.0491(12) 0.0387(10) 0.0067(9) 0.0044(8) 0.0193(9)
C16 0.0382(9) 0.0430(10) 0.0229(8) 0.0005(7) 0.0087(7) -0.0020(8)
C17 0.0244(8) 0.0262(8) 0.0463(10) -0.0017(7) 0.0146(7) -0.0050(7)
B1 0.0211(8) 0.0212(8) 0.0216(8) -0.0005(6) 0.0094(7) 0.0019(6)
C24 0.0162(7) 0.0230(7) 0.0232(7) -0.0015(6) 0.0081(6) -0.0008(5)
C25 0.0184(7) 0.0223(7) 0.0291(8) -0.0038(6) 0.0114(6) -0.0041(6)
C26 0.0255(8) 0.0312(8) 0.0345(8) -0.0132(7) 0.0168(7) -0.0073(7)
C27 0.0316(9) 0.0479(10) 0.0224(7) -0.0043(7) 0.0142(7) -0.0006(7)
C28 0.0355(9) 0.0387(9) 0.0271(8) 0.0073(7) 0.0153(7) 0.0084(7)
C29 0.0292(8) 0.0261(8) 0.0260(8) 0.0002(6) 0.0136(7) 0.0053(6)
C30 0.0231(7) 0.0151(7) 0.0244(7) -0.0001(5) 0.0112(6) -0.0006(5)
C31 0.0244(8) 0.0237(8) 0.0262(7) -0.0035(6) 0.0098(6) 0.0003(6)
C32 0.0229(8) 0.0325(9) 0.0365(9) -0.0020(7) 0.0083(7) 0.0036(7)
C33 0.0280(9) 0.0358(9) 0.0472(10) -0.0048(8) 0.0218(8) 0.0054(7)
C34 0.0390(9) 0.0370(9) 0.0335(9) -0.0064(7) 0.0224(8) 0.0020(7)
C35 0.0274(8) 0.0272(8) 0.0244(7) -0.0009(6) 0.0114(6) 0.0020(6)
C36 0.0277(8) 0.0223(7) 0.0193(7) -0.0014(6) 0.0093(6) 0.0011(6)
C37 0.0262(8) 0.0251(8) 0.0236(7) 0.0013(6) 0.0073(6) 0.0013(6)
C38 0.0336(9) 0.0302(9) 0.0305(8) 0.0035(7) 0.0097(7) -0.0057(7)
C39 0.0462(10) 0.0230(8) 0.0327(9) 0.0063(7) 0.0116(8) -0.0007(7)
C40 0.0424(10) 0.0281(9) 0.0396(9) 0.0073(7) 0.0166(8) 0.0115(7)
C41 0.0322(9) 0.0285(9) 0.0375(9) 0.0052(7) 0.0178(7) 0.0054(7)
C42 0.0214(7) 0.0252(8) 0.0250(7) -0.0029(6) 0.0101(6) 0.0038(6)
C43 0.0328(9) 0.0367(9) 0.0279(8) 0.0005(7) 0.0078(7) 0.0008(7)
C44 0.0343(10) 0.0488(11) 0.0296(9) -0.0061(8) 0.0003(8) 0.0074(8)
C45 0.0240(8) 0.0474(11) 0.0465(11) -0.0239(9) 0.0079(8) -0.0015(8)
C46 0.0338(9) 0.0368(10) 0.0485(11) -0.0151(8) 0.0216(8) -0.0103(8)
C47 0.0296(8) 0.0305(9) 0.0300(8) -0.0060(6) 0.0138(7) -0.0028(7)

loop_
_atom_type_symbol
_atom_type_description
_atom_type_scat_dispersion_real
_atom_type_scat_dispersion_imag
_atom_type_scat_source
C C 0.0080 0.0038 'L. Kissel & R.H. Pratt, Acta Cryst A (1990), A46, 170-175'
H H 0.0000 0.0000 'International Tables Vol C Tables 4.2.6.8 and 6.1.1.4'
B B 0.0040 0.0016 'L. Kissel & R.H. Pratt, Acta Cryst A (1990), A46, 170-175'
N N 0.0145 0.0076 'L. Kissel & R.H. Pratt, Acta Cryst A (1990), A46, 170-175'
P P 0.1820 0.2009 'L. Kissel & R.H. Pratt, Acta Cryst A (1990), A46, 170-175'
Ni Ni 0.0257 2.1372 'L. Kissel & R.H. Pratt, Acta Cryst A (1990), A46, 170-175'

loop_
_geom_angle_atom_site_label_1
_geom_angle_atom_site_label_2
_geom_angle_atom_site_label_3
_geom_angle
C17 Ni N1 177.49(6)
C17 Ni P1 91.60(5)
N1 Ni P1 87.27(4)
C17 Ni P2 94.23(5)
N1 Ni P2 86.83(4)
P1 Ni P2 173.884(16)
C1 P1 C5 108.20(7)
C1 P1 C8 106.75(7)
C5 P1 C8 106.66(7)
C1 P1 Ni 101.88(5)
C5 P1 Ni 114.60(5)
C8 P1 Ni 118.05(5)
C4 P2 C14 105.93(7)
C4 P2 C11 104.02(7)
C14 P2 C11 106.04(7)
C4 P2 Ni 101.72(5)
C14 P2 Ni 115.54(5)
C11 P2 Ni 121.78(5)
C2 N1 C3 111.26(12)
C2 N1 Ni 114.23(9)
C3 N1 Ni 113.48(9)
C2 C1 P1 107.95(10)
N1 C2 C1 110.87(12)
N1 C3 C4 110.73(12)
C3 C4 P2 109.16(10)
C6 C5 C7 110.80(14)
C6 C5 P1 115.27(12)
C7 C5 P1 109.90(12)
C10 C8 C9 109.74(13)
C10 C8 P1 109.84(11)
C9 C8 P1 114.14(10)
C12 C11 C13 110.42(15)
C12 C11 P2 110.14(11)
C13 C11 P2 112.21(11)
C16 C14 C15 110.66(14)
C16 C14 P2 109.38(11)
C15 C14 P2 114.60(12)
C24 B1 C30 110.07(12)
C24 B1 C42 110.74(11)
C30 B1 C42 108.84(11)
C24 B1 C36 110.39(11)
C30 B1 C36 106.55(11)
C42 B1 C36 110.15(12)
C25 C24 C29 114.61(13)
C25 C24 B1 124.06(13)
C29 C24 B1 121.28(12)
C26 C25 C24 122.98(14)
C27 C26 C25 120.27(14)
C26 C27 C28 119.08(14)
C27 C28 C29 119.95(15)
C28 C29 C24 123.04(14)
C35 C30 C31 115.14(13)
C35 C30 B1 121.07(13)
C31 C30 B1 123.28(12)
C32 C31 C30 122.90(14)
C33 C32 C31 120.06(15)
C34 C33 C32 118.74(15)
C33 C34 C35 120.54(15)
C34 C35 C30 122.60(15)
C37 C36 C41 114.86(14)
C37 C36 B1 123.27(13)
C41 C36 B1 121.87(13)
C38 C37 C36 122.91(15)
C39 C38 C37 119.99(15)
C38 C39 C40 119.06(15)
C39 C40 C41 120.14(16)
C40 C41 C36 123.03(15)
C43 C42 C47 114.84(14)
C43 C42 B1 122.71(14)
C47 C42 B1 122.35(13)
C44 C43 C42 123.02(17)
C45 C44 C43 120.14(17)
C46 C45 C44 118.81(16)
C45 C46 C47 120.39(17)
C46 C47 C42 122.79(16)

loop_
_geom_bond_atom_site_label_1
_geom_bond_atom_site_label_2
_geom_bond_distance
Ni C17 1.9608(15)
Ni N1 2.0081(12)
Ni P1 2.1814(4)
Ni P2 2.1976(4)
P1 C1 1.8404(15)
P1 C5 1.8460(15)
P1 C8 1.8542(15)
P2 C4 1.8417(15)
P2 C14 1.8465(15)
P2 C11 1.8485(15)
N1 C2 1.4869(18)
N1 C3 1.4873(19)
C1 C2 1.519(2)
C3 C4 1.517(2)
C5 C6 1.534(2)
C5 C7 1.535(2)
C8 C10 1.530(2)
C8 C9 1.538(2)
C11 C12 1.530(2)
C11 C13 1.532(2)
C14 C16 1.533(2)
C14 C15 1.534(2)
B1 C24 1.651(2)
B1 C30 1.652(2)
B1 C42 1.656(2)
B1 C36 1.658(2)
C24 C25 1.406(2)
C24 C29 1.412(2)
C25 C26 1.396(2)
C26 C27 1.381(2)
C27 C28 1.389(2)
C28 C29 1.394(2)
C30 C35 1.404(2)
C30 C31 1.406(2)
C31 C32 1.396(2)
C32 C33 1.389(2)
C33 C34 1.386(3)
C34 C35 1.395(2)
C36 C37 1.406(2)
C36 C41 1.408(2)
C37 C38 1.402(2)
C38 C39 1.385(2)
C39 C40 1.389(2)
C40 C41 1.394(2)
C42 C43 1.405(2)
C42 C47 1.406(2)
C43 C44 1.396(2)
C44 C45 1.386(3)
C45 C46 1.384(3)
C46 C47 1.396(2)

loop_
_geom_torsion_atom_site_label_1
_geom_torsion_atom_site_label_2
_geom_torsion_atom_site_label_3
_geom_torsion_atom_site_label_4
_geom_torsion
C5 P1 C1 C2 95.32(12)
C8 P1 C1 C2 -150.22(11)
Ni P1 C1 C2 -25.81(11)
C3 N1 C2 C1 -174.64(13)
Ni N1 C2 C1 -44.55(16)
P1 C1 C2 N1 44.63(15)
C2 N1 C3 C4 178.18(13)
Ni N1 C3 C4 47.70(15)
N1 C3 C4 P2 -41.96(15)
C14 P2 C4 C3 -101.84(12)
C11 P2 C4 C3 146.61(11)
Ni P2 C4 C3 19.29(11)
C1 P1 C5 C6 66.44(14)
C8 P1 C5 C6 -48.08(14)
Ni P1 C5 C6 179.32(11)
C1 P1 C5 C7 -59.62(13)
C8 P1 C5 C7 -174.14(11)
Ni P1 C5 C7 53.26(12)
C1 P1 C8 C10 91.56(12)
C5 P1 C8 C10 -152.94(11)
Ni P1 C8 C10 -22.26(13)
C1 P1 C8 C9 -32.16(13)
C5 P1 C8 C9 83.34(13)
Ni P1 C8 C9 -145.98(10)
C4 P2 C11 C12 -70.71(14)
C14 P2 C11 C12 177.81(13)
Ni P2 C11 C12 42.92(14)
C4 P2 C11 C13 165.85(12)
C14 P2 C11 C13 54.37(14)
Ni P2 C11 C13 -80.52(13)
C4 P2 C14 C16 63.90(13)
C11 P2 C14 C16 174.03(11)
Ni P2 C14 C16 -47.84(13)
C4 P2 C14 C15 -61.02(14)
C11 P2 C14 C15 49.11(14)
Ni P2 C14 C15 -172.76(11)
C30 B1 C24 C25 -135.97(13)
C42 B1 C24 C25 103.63(15)
C36 B1 C24 C25 -18.63(19)
C30 B1 C24 C29 41.35(18)
C42 B1 C24 C29 -79.05(16)
C36 B1 C24 C29 158.69(13)
C29 C24 C25 C26 -2.9(2)
B1 C24 C25 C26 174.62(13)
C24 C25 C26 C27 1.4(2)
C25 C26 C27 C28 1.1(2)
C26 C27 C28 C29 -1.9(2)
C27 C28 C29 C24 0.2(3)
C25 C24 C29 C28 2.1(2)
B1 C24 C29 C28 -175.50(14)
C24 B1 C30 C35 -160.62(13)
C42 B1 C30 C35 -39.09(18)
C36 B1 C30 C35 79.67(16)
C24 B1 C30 C31 27.99(19)
C42 B1 C30 C31 149.52(13)
C36 B1 C30 C31 -91.72(16)
C35 C30 C31 C32 -1.2(2)
B1 C30 C31 C32 170.69(14)
C30 C31 C32 C33 0.2(2)
C31 C32 C33 C34 0.8(3)
C32 C33 C34 C35 -0.7(3)
C33 C34 C35 C30 -0.3(3)
C31 C30 C35 C34 1.2(2)
B1 C30 C35 C34 -170.82(15)
C24 B1 C36 C37 -107.68(15)
C30 B1 C36 C37 11.82(18)
C42 B1 C36 C37 129.72(14)
C24 B1 C36 C41 72.89(17)
C30 B1 C36 C41 -167.61(13)
C42 B1 C36 C41 -49.71(18)
C41 C36 C37 C38 -0.2(2)
B1 C36 C37 C38 -179.71(14)
C36 C37 C38 C39 -0.3(2)
C37 C38 C39 C40 0.1(2)
C38 C39 C40 C41 0.6(3)
C39 C40 C41 C36 -1.1(3)
C37 C36 C41 C40 0.9(2)
B1 C36 C41 C40 -179.59(15)
C24 B1 C42 C43 -148.90(14)
C30 B1 C42 C43 89.97(17)
C36 B1 C42 C43 -26.50(19)
C24 B1 C42 C47 34.91(18)
C30 B1 C42 C47 -86.22(16)
C36 B1 C42 C47 157.30(13)
C47 C42 C43 C44 -0.5(2)
B1 C42 C43 C44 -176.91(15)
C42 C43 C44 C45 -0.2(3)
C43 C44 C45 C46 1.0(3)
C44 C45 C46 C47 -1.1(3)
C45 C46 C47 C42 0.4(3)
C43 C42 C47 C46 0.4(2)
B1 C42 C47 C46 176.84(14)
